data_1544872
loop_
_publ_author_name
'Toraya, H.'
'Iwai, S.'
'Marumo, F.'

_publ_section_title
;
 The structural investigation of a kaolin mineral by X-ray powder
 pattern-fitting
;
_journal_name_full 'Mineralogical Journal'
_journal_page_first 168
_journal_page_last 180
_journal_volume 10
_journal_year 1980
_chemical_formula_sum 'Al2 H4 O9 Si2'
_chemical_name_common Al2Si2O5(OH)4
_chemical_name_mineral kaolin
_space_group_IT_number 9
_space_group_name_H-M_alt 'C 1 c 1'
_symmetry_space_group_name_Hall 'C -2yc'
_symmetry_space_group_name_H-M 'C 1 c 1'
_cell_angle_alpha 90
_cell_angle_beta 113.61(3)
_cell_angle_gamma 90
_cell_formula_units_Z 4
_cell_length_a 8.920(2)
_cell_length_b 5.157(2)
_cell_length_c 15.684(1)
_cell_volume 661.1(3)
_cod_data_source_file kaolin.cif
_cod_data_source_block kaolin
_cod_original_formula_sum 'Al2 Si2 O9 H4'
_cod_database_code 1544872

loop_
_space_group_symop_operation_xyz
'x, y, z'
'x, -y, z+1/2'
'x+1/2, y+1/2, z'
'x+1/2, -y+1/2, z+1/2'

loop_
_atom_site_label
_atom_site_occupancy
_atom_site_fract_x
_atom_site_fract_y
_atom_site_fract_z
_atom_site_adp_type
_atom_site_B_iso_or_equiv
_atom_site_type_symbol
Al1 1.0 0.146(6) 0.327(4) 0.228(2) Biso 1.000000 Al
Al2 1.0 0.489(5) 0.330(3) 0.227(3) Biso 1.000000 Al
Si1 1.0 0.199(4) 0.493(6) 0.047(2) Biso 1.000000 Si
Si2 1.0 0.364(6) -0.001(5) 0.042(2) Biso 1.000000 Si
O1 1.0 0.243(5) 0.778(8) 0.007(3) Biso 1.000000 O
O2 1.0 0.248(4) 0.268(7) -0.004(3) Biso 1.000000 O
O3 1.0 0.013(7) 0.451(4) 0.009(3) Biso 1.000000 O
O4 1.0 0.272(5) 0.436(5) 0.157(3) Biso 1.000000 O
O5 1.0 0.428(5) 0.031(7) 0.155(3) Biso 1.000000 O
OH1 1.0 0.108(6) 0.007(9) 0.163(3) Biso 1.000000 O
OH2 1.0 0.536(8) 0.649(6) 0.296(4) Biso 1.000000 O
OH3 1.0 0.179(5) 0.645(7) 0.289(3) Biso 1.000000 O
OH4 1.0 0.368(8) 0.198(7) 0.306(3) Biso 1.000000 O
